data_1544503
loop_
_publ_author_name
'Uheda, K.'
'Yamamoto, H.'
'Yamane, H.'
'Inami, W.'
'Tsuda, K.'
'Yamamoto, Y.'
'Hirosaki, N.'

_publ_section_title
;
 An analysis of crystal structure of Ca-deficient
 oxonitridoaluminosilicate, Ca0.88Al0.91Si1.09N2.85O0.15
;
_journal_name_full 'Journal of the Ceramic Society of Japan'
_journal_page_first 94
_journal_page_last 98
_journal_volume 117
_journal_year 2009
_chemical_formula_sum 'Al0.91 Ca0.88 N2.85 O0.15 Si1.09'
_chemical_name_common Ca0.88Al0.91Si1.09N2.85O0.15
_space_group_IT_number 36
_space_group_name_H-M_alt 'C m c 21'
_symmetry_space_group_name_Hall 'C 2c -2'
_symmetry_space_group_name_H-M 'C m c 21'
_cell_angle_alpha 90
_cell_angle_beta 90
_cell_angle_gamma 90
_cell_formula_units_Z 4
_cell_length_a 9.8020(4)
_cell_length_b 5.6506(2)
_cell_length_c 5.0633(2)
_cell_volume 280.442(19)
_cod_data_source_file Ca0.88Al0.91Si1.09N2.85O0.15.cif
_cod_data_source_block CaAlSiN3
_cod_original_formula_sum 'Ca0.88 Al0.91 Si1.09 N2.85 O0.15'
_cod_database_code 1544503

loop_
_space_group_symop_operation_xyz
'x, y, z'
'-x, -y, z+1/2'
'x, -y, z+1/2'
'-x, y, z'
'x+1/2, y+1/2, z'
'-x+1/2, -y+1/2, z+1/2'
'x+1/2, -y+1/2, z+1/2'
'-x+1/2, y+1/2, z'

loop_
_atom_site_label
_atom_site_occupancy
_atom_site_fract_x
_atom_site_fract_y
_atom_site_fract_z
_atom_site_adp_type
_atom_site_B_iso_or_equiv
_atom_site_type_symbol
Ca 0.8770 0.000000 0.3146(4) 0.4952(9) Biso 0.678000 Ca
AlSi 0.4550 0.1741(2) 0.1570(4) 0.0291(11) Biso 0.678000 Al
AlSi 0.5450 0.1741(2) 0.1570(4) 0.0291(11) Biso 0.678000 Si
NO1 0.9500 0.21258(4) 0.1300(10) 0.3776(11) Biso 0.678000 N
NO1 0.0500 0.21258(4) 0.1300(10) 0.3776(11) Biso 0.678000 O
NO2 0.9500 0.000000 0.2446(7) 0.000000 Biso 0.678000 N
NO2 0.0500 0.000000 0.2446(7) 0.000000 Biso 0.678000 O
